data_7129783
loop_
_publ_author_name
'Zhou, He-Ye'
'Chen, Chuan-Feng'

_publ_section_title
;
 Adsorptive separation of picoline isomers by adaptive calix[3]acridan
 crystals
;
_journal_name_full 'Chemical Communications'
_journal_paper_doi 10.1039/D2CC00943A
_journal_year 2022
_chemical_formula_moiety 'C51 H51 N3, 2(C6 H7 N)'
_chemical_formula_sum 'C66 H65 N2'
_chemical_formula_weight 886.20
_space_group_crystal_system triclinic
_space_group_IT_number 2
_space_group_name_Hall '-P 1'
_space_group_name_H-M_alt 'P -1'
_atom_sites_solution_hydrogens geom
_audit_creation_date 2021-07-24
_audit_creation_method
;
Olex2 1.2
(compiled 2018.05.29 svn.r3508 for OlexSys, GUI svn.r5506)
;
_audit_update_record
;
2021-09-04 deposited with the CCDC.	2022-03-08 downloaded from the CCDC.
;
_cell_angle_alpha 102.6520(10)
_cell_angle_beta 103.668(2)
_cell_angle_gamma 104.100(2)
_cell_formula_units_Z 2
_cell_length_a 9.6062(2)
_cell_length_b 14.1110(3)
_cell_length_c 20.1126(3)
_cell_measurement_reflns_used 15818
_cell_measurement_temperature 169.99(11)
_cell_measurement_theta_max 74.8720
_cell_measurement_theta_min 3.3570
_cell_volume 2456.15(9)
_computing_cell_refinement 'CrysAlisPro 1.171.40.67a (Rigaku OD, 2019)'
_computing_data_collection 'CrysAlisPro 1.171.40.67a (Rigaku OD, 2019)'
_computing_data_reduction 'CrysAlisPro 1.171.40.67a (Rigaku OD, 2019)'
_computing_molecular_graphics 'Olex2 (Dolomanov et al., 2009)'
_computing_publication_material 'Olex2 (Dolomanov et al., 2009)'
_computing_structure_refinement 'ShelXL (Sheldrick, 2015)'
_computing_structure_solution 'SHELXT 2018/2 (Sheldrick, 2018)'
_diffrn_ambient_environment N~2~
_diffrn_ambient_temperature 169.99(11)
_diffrn_detector 'Hybrid Pixel Array Detector'
_diffrn_detector_area_resol_mean 10.0000
_diffrn_detector_type HyPix
_diffrn_measured_fraction_theta_full 0.993
_diffrn_measured_fraction_theta_max 0.950
_diffrn_measurement_details
;
List of Runs (angles in degrees, time in seconds):

  # Type    Start    End  Width  t~exp~   \w     \q     \k     \f   Frames
#--------------------------------------------------------------------------
  1  \w    -54.00  21.00   0.50    0.08    --  -47.57 100.00  25.00  150
  2  \w     -4.00  82.00   0.50    0.08    --   47.57-100.00 -79.00  172
  3  \w   -146.00-120.00   0.50    0.33    --  -99.00-100.00 -79.00   52
  4  \w   -106.00 -54.00   0.50    0.33    --  -99.00 100.00  25.00  104
  5  \w     59.00  88.00   0.50    0.33    --  103.25-100.00 -79.00   58
  6  \w     93.00 158.00   0.50    0.33    --  103.25 100.00  25.00  130
  7  \w   -118.00 -78.00   0.50    0.08    --  -47.57-125.00  60.00   80
  8  \w    -13.00  13.00   0.50    0.08    --  -47.57  19.00 -60.00   52
  9  \w    -27.00  27.00   0.50    0.08    --   47.57 -19.00  30.00  108
 10  \w    -11.00  45.00   0.50    0.08    --   47.57 -38.00 -90.00  112
 11  \w    -13.00  30.00   0.50    0.08    --   47.57 -19.00  90.00   86
 12  \w    -22.00  47.00   0.50    0.08    --   47.57 -38.00 -30.00  138
 13  \w    -92.00 -30.00   0.50    0.33    --  -99.00  77.00 -60.00  124
 14  \w   -168.00-130.00   0.50    0.33    --  -99.00 -62.00 126.44   76
 15  \w   -167.00 -90.00   0.50    0.33    --  -99.00 -59.00 -29.58  154
 16  \w   -116.00 -82.00   0.50    0.33    --  -99.00 -62.00 126.44   68
 17  \w   -112.00 -77.00   0.50    0.33    --  -99.00 -77.00-120.00   70
 18  \w   -125.00 -73.00   0.50    0.33    --  -99.00 143.00-136.19  104
 19  \w    -55.00 -27.00   0.50    0.33    --  -99.00  61.00 -30.00   56
 20  \w   -166.00 -83.00   0.50    0.33    --  -99.00 -76.00-109.75  166
 21  \w    -67.00 -32.00   0.50    0.33    --  -99.00 143.00-136.19   70
 22  \w   -167.00 -81.00   0.50    0.33    --  -99.00 -66.00   1.74  172
 23  \w   -112.00 -28.00   0.50    0.33    --  -99.00 125.00 -60.00  168
 24  \w     51.00  77.00   0.50    0.33    --  103.25 -94.00-180.00   52
 25  \w     31.00  74.00   0.50    0.33    --  103.25 -61.00   0.00   86
 26  \w     40.00 110.00   0.50    0.33    --  103.25-125.00 150.00  140
 27  \w     83.00 159.00   0.50    0.33    --  103.25  77.00 150.00  152
 28  \w     42.00  89.00   0.50    0.33    --  103.25 -94.00 150.00   94
 29  \w     38.00  65.00   0.50    0.33    --  103.25 -61.00  60.00   54
 30  \w     78.00 111.00   0.50    0.33    --  103.25-125.00-150.00   66
 31  \w     34.00  59.00   0.50    0.33    --  103.25-125.00-150.00   50
 32  \w     31.00 111.00   0.50    0.33    --  103.25-125.00-120.00  160
 33  \w     36.00  64.00   0.50    0.33    --  103.25 -61.00  30.00   56
 34  \w     32.00 111.00   0.50    0.33    --  103.25-125.00 120.00  158
 35  \w     71.00 106.00   0.50    0.33    --  103.25 -94.00 -30.00   70
 36  \w     80.00 105.00   0.50    0.33    --  103.25 -94.00  30.00   50
 37  \w     40.00  66.00   0.50    0.33    --  103.25 -61.00 150.00   52
;
_diffrn_measurement_device 'four-circle diffractometer'
_diffrn_measurement_device_type 'XtaLAB Synergy R, HyPix'
_diffrn_measurement_method '\w scans'
_diffrn_orient_matrix_type 'CrysAlisPro convention (1999,Acta A55,543-557)'
_diffrn_orient_matrix_UB_11 -0.1016877000
_diffrn_orient_matrix_UB_12 -0.0829874000
_diffrn_orient_matrix_UB_13 -0.0698699000
_diffrn_orient_matrix_UB_21 0.0220294000
_diffrn_orient_matrix_UB_22 -0.0835228000
_diffrn_orient_matrix_UB_23 0.0357940000
_diffrn_orient_matrix_UB_31 -0.1390783000
_diffrn_orient_matrix_UB_32 0.0016313000
_diffrn_orient_matrix_UB_33 0.0252342000
_diffrn_radiation_monochromator mirror
_diffrn_radiation_probe x-ray
_diffrn_radiation_type CuK\a
_diffrn_radiation_wavelength 1.54184
_diffrn_reflns_av_R_equivalents 0.1296
_diffrn_reflns_av_unetI/netI 0.0919
_diffrn_reflns_Laue_measured_fraction_full 0.993
_diffrn_reflns_Laue_measured_fraction_max 0.950
_diffrn_reflns_limit_h_max 10
_diffrn_reflns_limit_h_min -11
_diffrn_reflns_limit_k_max 17
_diffrn_reflns_limit_k_min -17
_diffrn_reflns_limit_l_max 25
_diffrn_reflns_limit_l_min -25
_diffrn_reflns_number 30441
_diffrn_reflns_point_group_measured_fraction_full 0.993
_diffrn_reflns_point_group_measured_fraction_max 0.950
_diffrn_reflns_theta_full 67.684
_diffrn_reflns_theta_max 75.249
_diffrn_reflns_theta_min 2.365
_diffrn_source 'Rotating-anode X-ray tube'
_diffrn_source_type 'PhotonJet R (Cu) X-ray Source'
_exptl_absorpt_coefficient_mu 0.515
_exptl_absorpt_correction_T_max 1.00000
_exptl_absorpt_correction_T_min 0.40694
_exptl_absorpt_correction_type multi-scan
_exptl_absorpt_process_details
;
CrysAlisPro 1.171.40.67a (Rigaku Oxford Diffraction, 2019)
Empirical absorption correction using spherical harmonics,
 implemented in SCALE3 ABSPACK scaling algorithm.
;
_exptl_crystal_colour 'clear intense colourless'
_exptl_crystal_density_diffrn 1.198
_exptl_crystal_description needle
_exptl_crystal_F_000 950
_exptl_crystal_size_max 0.2
_exptl_crystal_size_mid 0.15
_exptl_crystal_size_min 0.1
_refine_diff_density_max 0.338
_refine_diff_density_min -0.280
_refine_diff_density_rms 0.055
_refine_ls_extinction_method none
_refine_ls_goodness_of_fit_ref 1.062
_refine_ls_hydrogen_treatment constr
_refine_ls_matrix_type full
_refine_ls_number_parameters 624
_refine_ls_number_reflns 9645
_refine_ls_number_restraints 0
_refine_ls_restrained_S_all 1.062
_refine_ls_R_factor_all 0.1147
_refine_ls_R_factor_gt 0.0883
_refine_ls_shift/su_max 0.000
_refine_ls_shift/su_mean 0.000
_refine_ls_structure_factor_coef Fsqd
_refine_ls_weighting_details 'w=1/[\s^2^(Fo^2^)+(0.0815P)^2^+1.4326P] where P=(Fo^2^+2Fc^2^)/3'
_refine_ls_weighting_scheme calc
_refine_ls_wR_factor_gt 0.1666
_refine_ls_wR_factor_ref 0.1757
_reflns_Friedel_coverage 0.000
_reflns_number_gt 8121
_reflns_number_total 9645
_reflns_threshold_expression 'I > 2\s(I)'
_cod_data_source_file d2cc00943a2.cif
_cod_data_source_block tx6066
_cod_database_code 7129783
_shelx_shelxl_version_number 2018/3
_chemical_oxdiff_formula CHN
_shelx_space_group_comment
;
The symmetry employed for this shelxl refinement is uniquely defined
by the following loop, which should always be used as a source of
symmetry information in preference to the above space-group names.
They are only intended as comments.
;
_reflns_odcompleteness_completeness 99.93
_reflns_odcompleteness_iscentric 1
_reflns_odcompleteness_theta 66.97
_olex2_refinement_description
;
1. Fixed Uiso
 At 1.2 times of:
  All C(H) groups, All C(H,H) groups
 At 1.5 times of:
  All C(H,H,H) groups
2.a Secondary CH2 refined with riding coordinates:
 C6(H6A,H6B), C22(H22A,H22B), C14(H14A,H14B)
2.b Aromatic/amide H refined with riding coordinates:
 C4(H4), C24(H24), C35(H35), C51(H51), C20(H20), C29(H29), C12(H12), C46(H46),
 C52(H52), C41(H41), C27(H27), C16(H16), C40(H40), C8(H8), C28(H28), C36(H36),
 C26(H26), C45(H45), C57(H57), C64(H64), C59(H59), C66(H66), C56(H56), C60(H60),
  C63(H63), C67(H67)
2.c Idealised Me refined as rotating group:
 C33(H33A,H33B,H33C), C32(H32A,H32B,H32C), C54(H54A,H54B,H54C), C34(H34A,H34B,
 H34C), C49(H49A,H49B,H49C), C42(H42A,H42B,H42C), C44(H44A,H44B,H44C), C53(H53A,
 H53B,H53C), C43(H43A,H43B,H43C), C61(H61A,H61B,H61C), C68(H68A,H68B,H68C)
;
_olex2_submission_special_instructions 'No special instructions were received'
_oxdiff_exptl_absorpt_empirical_details
;
Empirical correction (ABSPACK) includes:
- Absorption correction using spherical harmonics
- Frame scaling
;
_oxdiff_exptl_absorpt_empirical_full_max 2.204
_oxdiff_exptl_absorpt_empirical_full_min 0.264

loop_
_space_group_symop_operation_xyz
'x, y, z'
'-x, -y, -z'

loop_
_atom_site_label
_atom_site_type_symbol
_atom_site_fract_x
_atom_site_fract_y
_atom_site_fract_z
_atom_site_U_iso_or_equiv
_atom_site_adp_type
_atom_site_occupancy
_atom_site_site_symmetry_order
_atom_site_calc_flag
_atom_site_refinement_flags_posn
_atom_site_refinement_flags_adp
_atom_site_refinement_flags_occupancy
_atom_site_disorder_assembly
_atom_site_disorder_group
N48 N 0.66136(18) 0.65430(13) 0.46094(8) 0.0313(4) Uani 1 1 d . . . . .
N31 N 0.45589(17) 0.99017(13) 0.86555(9) 0.0289(3) Uani 1 1 d . . . . .
N38 N 0.75634(19) 0.38249(12) 0.83775(9) 0.0303(4) Uani 1 1 d . . . . .
C2 C 0.7584(2) 1.00111(15) 0.87664(10) 0.0263(4) Uani 1 1 d . . . . .
C25 C 0.5055(2) 1.00547(14) 0.80717(10) 0.0273(4) Uani 1 1 d . . . . .
C50 C 0.7518(2) 0.60601(15) 0.49844(10) 0.0281(4) Uani 1 1 d . . . . .
C1 C 0.6527(2) 1.00539(14) 0.80813(10) 0.0256(4) Uani 1 1 d . . . . .
C4 C 0.7236(2) 0.86696(15) 0.94426(10) 0.0279(4) Uani 1 1 d . . . . .
H4 H 0.820554 0.865138 0.946238 0.033 Uiso 1 1 calc R . . . .
C15 C 0.9309(2) 0.51277(15) 0.57684(10) 0.0296(4) Uani 1 1 d . . . . .
C3 C 0.6651(2) 0.92864(14) 0.90781(9) 0.0255(4) Uani 1 1 d . . . . .
C37 C 0.7428(2) 0.46964(15) 0.88170(10) 0.0276(4) Uani 1 1 d . . . . .
C19 C 0.7897(2) 0.81521(15) 0.55490(10) 0.0293(4) Uani 1 1 d . . . . .
C11 C 0.9418(2) 0.49065(15) 0.80047(10) 0.0276(4) Uani 1 1 d . . . . .
C24 C 0.6984(2) 1.01658(14) 0.74892(10) 0.0280(4) Uani 1 1 d . . . . .
H24 H 0.794354 1.014456 0.748757 0.034 Uiso 1 1 calc R . . . .
C9 C 0.8583(2) 0.56345(15) 0.90091(10) 0.0273(4) Uani 1 1 d . . . . .
C7 C 0.7224(2) 0.64789(16) 0.97037(10) 0.0297(4) Uani 1 1 d . . . . .
C47 C 0.6590(2) 0.74949(16) 0.49978(10) 0.0294(4) Uani 1 1 d . . . . .
C13 C 0.9607(2) 0.43768(15) 0.67975(10) 0.0295(4) Uani 1 1 d . . . . .
N55 N 0.0703(2) 0.12056(16) 0.72438(12) 0.0501(5) Uani 1 1 d . . . . .
C35 C 0.6083(2) 0.55503(16) 0.94951(11) 0.0324(4) Uani 1 1 d . . . . .
H35 H 0.523558 0.551827 0.964763 0.039 Uiso 1 1 calc R . . . .
C5 C 0.6427(2) 0.80779(15) 0.97793(10) 0.0293(4) Uani 1 1 d . . . . .
C51 C 0.7131(2) 0.49989(16) 0.48196(10) 0.0325(4) Uani 1 1 d . . . . .
H51 H 0.626343 0.459322 0.444925 0.039 Uiso 1 1 calc R . . . .
C20 C 0.7857(2) 0.90818(16) 0.59359(10) 0.0306(4) Uani 1 1 d . . . . .
H20 H 0.871918 0.951273 0.629973 0.037 Uiso 1 1 calc R . . . .
C29 C 0.4356(2) 0.87075(16) 0.93728(11) 0.0318(4) Uani 1 1 d . . . . .
H29 H 0.338100 0.871519 0.935152 0.038 Uiso 1 1 calc R . . . .
C30 C 0.5175(2) 0.92990(14) 0.90371(10) 0.0271(4) Uani 1 1 d . . . . .
C12 C 1.0033(2) 0.50902(15) 0.74669(10) 0.0288(4) Uani 1 1 d . . . . .
H12 H 1.075750 0.571489 0.755822 0.035 Uiso 1 1 calc R . . . .
C46 C 0.5300(2) 0.78036(17) 0.48629(10) 0.0336(4) Uani 1 1 d . . . . .
H46 H 0.442967 0.737592 0.450225 0.040 Uiso 1 1 calc R . . . .
C52 C 0.8025(2) 0.45430(16) 0.52012(10) 0.0331(4) Uani 1 1 d . . . . .
H52 H 0.776268 0.383388 0.507608 0.040 Uiso 1 1 calc R . . . .
C39 C 0.8275(2) 0.39742(15) 0.78522(10) 0.0279(4) Uani 1 1 d . . . . .
C41 C 0.8549(2) 0.34380(16) 0.66775(10) 0.0320(4) Uani 1 1 d . . . . .
H41 H 0.829178 0.293284 0.624575 0.038 Uiso 1 1 calc R . . . .
C27 C 0.4633(2) 1.03400(16) 0.69094(11) 0.0339(4) Uani 1 1 d . . . . .
H27 H 0.400495 1.045105 0.652518 0.041 Uiso 1 1 calc R . . . .
C16 C 0.9698(2) 0.61857(15) 0.59249(10) 0.0294(4) Uani 1 1 d . . . . .
H16 H 1.056144 0.658555 0.629984 0.035 Uiso 1 1 calc R . . . .
C10 C 0.9971(2) 0.56290(16) 0.87663(10) 0.0316(4) Uani 1 1 d . . . . .
C6 C 0.7125(2) 0.74317(17) 1.01807(10) 0.0333(4) Uani 1 1 d . . . . .
H6A H 0.813225 0.784461 1.048661 0.040 Uiso 1 1 calc R . . . .
H6B H 0.653504 0.723486 1.048682 0.040 Uiso 1 1 calc R . . . .
C18 C 0.9323(2) 0.78277(16) 0.56741(11) 0.0326(4) Uani 1 1 d . . . . .
C40 C 0.7867(2) 0.32423(15) 0.71927(11) 0.0318(4) Uani 1 1 d . . . . .
H40 H 0.713520 0.261889 0.709577 0.038 Uiso 1 1 calc R . . . .
C8 C 0.8453(2) 0.64970(15) 0.94466(10) 0.0292(4) Uani 1 1 d . . . . .
H8 H 0.921926 0.711316 0.957357 0.035 Uiso 1 1 calc R . . . .
C33 C 0.8933(2) 0.96921(17) 0.86381(11) 0.0337(4) Uani 1 1 d . . . . .
H33A H 0.858223 0.901658 0.830930 0.050 Uiso 1 1 calc GR . . . .
H33B H 0.958024 0.969695 0.908371 0.050 Uiso 1 1 calc GR . . . .
H33C H 0.948385 1.016272 0.844086 0.050 Uiso 1 1 calc GR . . . .
C23 C 0.6054(2) 1.03091(15) 0.68969(10) 0.0312(4) Uani 1 1 d . . . . .
C28 C 0.4980(2) 0.81101(16) 0.97369(11) 0.0326(4) Uani 1 1 d . . . . .
H28 H 0.441574 0.772249 0.995755 0.039 Uiso 1 1 calc R . . . .
C36 C 0.6183(2) 0.46729(16) 0.90655(11) 0.0322(4) Uani 1 1 d . . . . .
H36 H 0.541091 0.406016 0.894073 0.039 Uiso 1 1 calc R . . . .
C58 C 0.2439(2) 0.32281(17) 0.74499(12) 0.0364(5) Uani 1 1 d . . . . .
C32 C 0.8164(2) 1.10847(16) 0.93088(11) 0.0336(4) Uani 1 1 d . . . . .
H32A H 0.873691 1.156079 0.912270 0.050 Uiso 1 1 calc GR . . . .
H32B H 0.879385 1.106933 0.975225 0.050 Uiso 1 1 calc GR . . . .
H32C H 0.732361 1.129307 0.938964 0.050 Uiso 1 1 calc GR . . . .
C21 C 0.6578(2) 0.93997(16) 0.58033(10) 0.0323(4) Uani 1 1 d . . . . .
C22 C 0.6588(3) 1.04099(17) 0.62566(11) 0.0361(5) Uani 1 1 d . . . . .
H22A H 0.594160 1.069200 0.596404 0.043 Uiso 1 1 calc R . . . .
H22B H 0.760358 1.088408 0.642328 0.043 Uiso 1 1 calc R . . . .
C26 C 0.4127(2) 1.02085(16) 0.74851(11) 0.0328(4) Uani 1 1 d . . . . .
H26 H 0.316130 1.022310 0.747930 0.039 Uiso 1 1 calc R . . . .
C45 C 0.5305(2) 0.87424(18) 0.52620(10) 0.0351(5) Uani 1 1 d . . . . .
H45 H 0.443522 0.893354 0.516376 0.042 Uiso 1 1 calc R . . . .
N62 N 0.3484(2) 0.73952(18) 0.72655(14) 0.0583(6) Uani 1 1 d . . . . .
C54 C 1.0413(3) 0.83989(18) 0.64269(14) 0.0467(6) Uani 1 1 d . . . . .
H54A H 1.070701 0.912017 0.648491 0.070 Uiso 1 1 calc GR . . . .
H54B H 1.128984 0.817588 0.649254 0.070 Uiso 1 1 calc GR . . . .
H54C H 0.992391 0.825891 0.677540 0.070 Uiso 1 1 calc GR . . . .
C65 C 0.6106(2) 0.68865(17) 0.72039(12) 0.0381(5) Uani 1 1 d . . . . .
C14 C 1.0248(2) 0.46365(16) 0.62168(11) 0.0325(4) Uani 1 1 d . . . . .
H14A H 1.029073 0.401746 0.590873 0.039 Uiso 1 1 calc R . . . .
H14B H 1.126928 0.510019 0.643524 0.039 Uiso 1 1 calc R . . . .
C34 C 0.3065(2) 0.99557(18) 0.86537(12) 0.0369(5) Uani 1 1 d . . . . .
H34A H 0.291867 1.054005 0.851201 0.055 Uiso 1 1 calc GR . . . .
H34B H 0.297468 1.001643 0.912530 0.055 Uiso 1 1 calc GR . . . .
H34C H 0.231680 0.934621 0.832268 0.055 Uiso 1 1 calc GR . . . .
C49 C 0.5282(2) 0.59029(18) 0.40141(11) 0.0372(5) Uani 1 1 d . . . . .
H49A H 0.553413 0.537474 0.372249 0.056 Uiso 1 1 calc GR . . . .
H49B H 0.493241 0.631367 0.373118 0.056 Uiso 1 1 calc GR . . . .
H49C H 0.450282 0.559875 0.419658 0.056 Uiso 1 1 calc GR . . . .
C17 C 0.8842(2) 0.66688(15) 0.55408(10) 0.0288(4) Uani 1 1 d . . . . .
C42 C 0.6492(3) 0.28294(16) 0.82597(13) 0.0394(5) Uani 1 1 d . . . . .
H42A H 0.631535 0.277829 0.870264 0.059 Uiso 1 1 calc GR . . . .
H42B H 0.689581 0.230102 0.808376 0.059 Uiso 1 1 calc GR . . . .
H42C H 0.555967 0.275311 0.791491 0.059 Uiso 1 1 calc GR . . . .
C57 C 0.1746(3) 0.29642(19) 0.79418(13) 0.0448(5) Uani 1 1 d . . . . .
H57 H 0.184735 0.345921 0.835603 0.054 Uiso 1 1 calc R . . . .
C64 C 0.5455(3) 0.67397(18) 0.77307(12) 0.0432(5) Uani 1 1 d . . . . .
H64 H 0.588073 0.646554 0.807778 0.052 Uiso 1 1 calc R . . . .
C44 C 1.0903(3) 0.67004(18) 0.88174(12) 0.0437(6) Uani 1 1 d . . . . .
H44A H 1.175880 0.666262 0.865681 0.066 Uiso 1 1 calc GR . . . .
H44B H 1.124328 0.712170 0.930533 0.066 Uiso 1 1 calc GR . . . .
H44C H 1.029502 0.699093 0.852216 0.066 Uiso 1 1 calc GR . . . .
C53 C 1.0121(3) 0.80811(19) 0.51238(14) 0.0450(5) Uani 1 1 d . . . . .
H53A H 0.945610 0.771758 0.464852 0.068 Uiso 1 1 calc GR . . . .
H53B H 1.101770 0.788058 0.519656 0.068 Uiso 1 1 calc GR . . . .
H53C H 1.038389 0.880268 0.518389 0.068 Uiso 1 1 calc GR . . . .
C59 C 0.2233(3) 0.2442(2) 0.68503(13) 0.0457(5) Uani 1 1 d . . . . .
H59 H 0.267406 0.257478 0.650180 0.055 Uiso 1 1 calc R . . . .
C66 C 0.5418(3) 0.73134(19) 0.67158(12) 0.0436(5) Uani 1 1 d . . . . .
H66 H 0.582316 0.744090 0.635563 0.052 Uiso 1 1 calc R . . . .
C56 C 0.0902(3) 0.1963(2) 0.78149(14) 0.0505(6) Uani 1 1 d . . . . .
H56 H 0.044266 0.180905 0.815322 0.061 Uiso 1 1 calc R . . . .
C43 C 1.0971(3) 0.5191(2) 0.92587(12) 0.0458(6) Uani 1 1 d . . . . .
H43A H 1.041835 0.450432 0.921735 0.069 Uiso 1 1 calc GR . . . .
H43B H 1.125680 0.560628 0.974581 0.069 Uiso 1 1 calc GR . . . .
H43C H 1.185961 0.519150 0.911832 0.069 Uiso 1 1 calc GR . . . .
C60 C 0.1374(3) 0.1460(2) 0.67699(14) 0.0512(6) Uani 1 1 d . . . . .
H60 H 0.125606 0.094719 0.636231 0.061 Uiso 1 1 calc R . . . .
C61 C 0.3352(3) 0.43058(19) 0.75584(14) 0.0472(6) Uani 1 1 d . . . . .
H61A H 0.331835 0.474114 0.799014 0.071 Uiso 1 1 calc GR . . . .
H61B H 0.294459 0.453012 0.715909 0.071 Uiso 1 1 calc GR . . . .
H61C H 0.437788 0.433676 0.759558 0.071 Uiso 1 1 calc GR . . . .
C63 C 0.4175(3) 0.7001(2) 0.77377(14) 0.0522(7) Uani 1 1 d . . . . .
H63 H 0.375923 0.689589 0.809897 0.063 Uiso 1 1 calc R . . . .
C67 C 0.4133(3) 0.7548(2) 0.67652(15) 0.0523(6) Uani 1 1 d . . . . .
H67 H 0.368959 0.783193 0.642876 0.063 Uiso 1 1 calc R . . . .
C68 C 0.7491(3) 0.6595(3) 0.71554(19) 0.0675(8) Uani 1 1 d . . . . .
H68A H 0.837153 0.717389 0.741268 0.101 Uiso 1 1 calc GR . . . .
H68B H 0.745202 0.638136 0.666239 0.101 Uiso 1 1 calc GR . . . .
H68C H 0.753319 0.604509 0.735996 0.101 Uiso 1 1 calc GR . . . .

loop_
_atom_site_aniso_label
_atom_site_aniso_U_11
_atom_site_aniso_U_22
_atom_site_aniso_U_33
_atom_site_aniso_U_23
_atom_site_aniso_U_13
_atom_site_aniso_U_12
N48 0.0357(8) 0.0308(9) 0.0222(8) 0.0043(6) 0.0049(6) 0.0083(7)
N31 0.0291(8) 0.0279(9) 0.0307(8) 0.0062(7) 0.0098(6) 0.0126(6)
N38 0.0390(9) 0.0219(8) 0.0330(8) 0.0122(7) 0.0122(7) 0.0096(7)
C2 0.0277(9) 0.0265(10) 0.0266(9) 0.0097(7) 0.0084(7) 0.0098(7)
C25 0.0323(9) 0.0196(9) 0.0273(9) 0.0026(7) 0.0072(7) 0.0088(7)
C50 0.0349(9) 0.0273(10) 0.0230(9) 0.0060(7) 0.0111(7) 0.0103(8)
C1 0.0313(9) 0.0177(9) 0.0257(9) 0.0045(7) 0.0056(7) 0.0087(7)
C4 0.0319(9) 0.0281(10) 0.0257(9) 0.0070(7) 0.0111(7) 0.0113(7)
C15 0.0395(10) 0.0284(10) 0.0260(9) 0.0076(7) 0.0163(8) 0.0139(8)
C3 0.0303(9) 0.0226(9) 0.0220(8) 0.0039(7) 0.0083(7) 0.0073(7)
C37 0.0350(9) 0.0237(10) 0.0275(9) 0.0132(7) 0.0083(8) 0.0113(7)
C19 0.0344(10) 0.0290(10) 0.0242(9) 0.0091(7) 0.0065(7) 0.0107(8)
C11 0.0299(9) 0.0262(10) 0.0275(9) 0.0083(7) 0.0069(7) 0.0118(7)
C24 0.0348(9) 0.0221(9) 0.0285(9) 0.0069(7) 0.0088(8) 0.0124(7)
C9 0.0311(9) 0.0279(10) 0.0236(9) 0.0109(7) 0.0073(7) 0.0086(7)
C7 0.0399(10) 0.0304(10) 0.0263(9) 0.0165(8) 0.0126(8) 0.0146(8)
C47 0.0366(10) 0.0320(11) 0.0202(8) 0.0089(7) 0.0080(7) 0.0114(8)
C13 0.0354(10) 0.0266(10) 0.0305(10) 0.0099(8) 0.0098(8) 0.0160(8)
N55 0.0581(12) 0.0367(11) 0.0514(12) 0.0178(9) 0.0100(10) 0.0097(9)
C35 0.0382(10) 0.0350(11) 0.0356(10) 0.0214(9) 0.0183(8) 0.0150(8)
C5 0.0388(10) 0.0260(10) 0.0244(9) 0.0064(7) 0.0124(8) 0.0107(8)
C51 0.0367(10) 0.0311(11) 0.0234(9) 0.0021(8) 0.0091(8) 0.0048(8)
C20 0.0383(10) 0.0296(10) 0.0239(9) 0.0097(8) 0.0052(8) 0.0128(8)
C29 0.0304(9) 0.0298(10) 0.0367(10) 0.0068(8) 0.0153(8) 0.0096(8)
C30 0.0317(9) 0.0221(9) 0.0253(9) 0.0021(7) 0.0087(7) 0.0086(7)
C12 0.0322(9) 0.0238(10) 0.0317(10) 0.0084(8) 0.0106(8) 0.0099(7)
C46 0.0356(10) 0.0419(12) 0.0230(9) 0.0106(8) 0.0049(8) 0.0148(9)
C52 0.0445(11) 0.0257(10) 0.0293(10) 0.0068(8) 0.0153(8) 0.0086(8)
C39 0.0333(9) 0.0247(10) 0.0292(9) 0.0122(7) 0.0084(8) 0.0128(7)
C41 0.0419(11) 0.0257(10) 0.0271(9) 0.0051(8) 0.0068(8) 0.0140(8)
C27 0.0394(10) 0.0324(11) 0.0280(10) 0.0078(8) 0.0016(8) 0.0173(8)
C16 0.0322(9) 0.0298(10) 0.0251(9) 0.0035(7) 0.0090(7) 0.0114(8)
C10 0.0296(9) 0.0340(11) 0.0284(9) 0.0057(8) 0.0091(8) 0.0078(8)
C6 0.0443(11) 0.0366(11) 0.0260(9) 0.0144(8) 0.0163(8) 0.0149(9)
C18 0.0324(10) 0.0269(10) 0.0357(10) 0.0068(8) 0.0059(8) 0.0109(8)
C40 0.0365(10) 0.0235(10) 0.0340(10) 0.0095(8) 0.0070(8) 0.0095(8)
C8 0.0349(10) 0.0272(10) 0.0256(9) 0.0103(7) 0.0090(8) 0.0078(8)
C33 0.0321(10) 0.0424(12) 0.0361(10) 0.0215(9) 0.0133(8) 0.0166(8)
C23 0.0431(11) 0.0241(10) 0.0267(9) 0.0064(7) 0.0086(8) 0.0140(8)
C28 0.0387(10) 0.0288(10) 0.0325(10) 0.0084(8) 0.0178(8) 0.0082(8)
C36 0.0355(10) 0.0283(10) 0.0373(10) 0.0185(8) 0.0128(8) 0.0087(8)
C58 0.0355(10) 0.0344(12) 0.0413(11) 0.0180(9) 0.0053(9) 0.0145(8)
C32 0.0353(10) 0.0292(11) 0.0294(10) 0.0078(8) 0.0043(8) 0.0041(8)
C21 0.0462(11) 0.0341(11) 0.0234(9) 0.0149(8) 0.0100(8) 0.0194(9)
C22 0.0530(12) 0.0351(12) 0.0289(10) 0.0164(9) 0.0117(9) 0.0237(9)
C26 0.0324(10) 0.0284(10) 0.0343(10) 0.0042(8) 0.0046(8) 0.0136(8)
C45 0.0414(11) 0.0464(13) 0.0255(9) 0.0170(9) 0.0087(8) 0.0235(9)
N62 0.0426(11) 0.0471(13) 0.0755(16) -0.0008(11) 0.0182(11) 0.0135(9)
C54 0.0431(12) 0.0262(11) 0.0535(14) 0.0007(10) -0.0082(10) 0.0128(9)
C65 0.0373(11) 0.0324(11) 0.0380(11) 0.0028(9) 0.0093(9) 0.0082(8)
C14 0.0423(11) 0.0293(11) 0.0317(10) 0.0079(8) 0.0158(8) 0.0177(8)
C34 0.0329(10) 0.0394(12) 0.0422(11) 0.0094(9) 0.0137(9) 0.0179(9)
C49 0.0386(11) 0.0406(12) 0.0251(9) 0.0044(8) 0.0047(8) 0.0094(9)
C17 0.0329(9) 0.0265(10) 0.0255(9) 0.0043(7) 0.0093(7) 0.0093(8)
C42 0.0521(12) 0.0231(10) 0.0495(12) 0.0180(9) 0.0206(10) 0.0117(9)
C57 0.0544(13) 0.0388(13) 0.0403(12) 0.0120(10) 0.0139(10) 0.0128(10)
C64 0.0500(13) 0.0355(12) 0.0362(11) 0.0073(9) 0.0094(10) 0.0060(10)
C44 0.0403(11) 0.0383(13) 0.0395(11) -0.0046(9) 0.0200(9) -0.0037(9)
C53 0.0416(12) 0.0338(12) 0.0663(15) 0.0176(11) 0.0245(11) 0.0129(9)
C59 0.0479(13) 0.0461(14) 0.0439(13) 0.0158(11) 0.0155(10) 0.0125(10)
C66 0.0499(13) 0.0400(13) 0.0386(12) 0.0113(10) 0.0142(10) 0.0096(10)
C56 0.0623(15) 0.0424(14) 0.0462(13) 0.0199(11) 0.0180(12) 0.0077(11)
C43 0.0377(11) 0.0693(17) 0.0307(11) 0.0107(11) 0.0067(9) 0.0244(11)
C60 0.0577(15) 0.0410(14) 0.0488(14) 0.0074(11) 0.0133(11) 0.0130(11)
C61 0.0491(13) 0.0384(13) 0.0536(14) 0.0227(11) 0.0090(11) 0.0108(10)
C63 0.0537(14) 0.0428(14) 0.0502(14) -0.0020(11) 0.0271(12) 0.0010(11)
C67 0.0495(14) 0.0430(14) 0.0572(15) 0.0120(12) 0.0035(12) 0.0167(11)
C68 0.0506(15) 0.076(2) 0.080(2) 0.0165(17) 0.0236(15) 0.0303(14)

loop_
_atom_type_symbol
_atom_type_description
_atom_type_scat_dispersion_real
_atom_type_scat_dispersion_imag
_atom_type_scat_source
C C 0.0181 0.0091 'International Tables Vol C Tables 4.2.6.8 and 6.1.1.4'
H H 0.0000 0.0000 'International Tables Vol C Tables 4.2.6.8 and 6.1.1.4'
N N 0.0311 0.0180 'International Tables Vol C Tables 4.2.6.8 and 6.1.1.4'

loop_
_geom_angle_atom_site_label_1
_geom_angle_atom_site_label_2
_geom_angle_atom_site_label_3
_geom_angle
_geom_angle_site_symmetry_1
_geom_angle_site_symmetry_3
_geom_angle_publ_flag
C50 N48 C49 118.31(17) . . ?
C47 N48 C50 116.82(15) . . ?
C47 N48 C49 118.21(17) . . ?
C25 N31 C30 117.44(15) . . ?
C25 N31 C34 118.47(16) . . ?
C30 N31 C34 118.55(16) . . ?
C37 N38 C39 116.79(15) . . ?
C37 N38 C42 119.16(17) . . ?
C39 N38 C42 118.90(17) . . ?
C1 C2 C3 107.79(15) . . ?
C1 C2 C33 112.35(15) . . ?
C1 C2 C32 107.94(15) . . ?
C3 C2 C33 112.09(16) . . ?
C3 C2 C32 107.55(15) . . ?
C33 C2 C32 108.93(16) . . ?
N31 C25 C1 119.16(16) . . ?
C26 C25 N31 121.52(17) . . ?
C26 C25 C1 119.32(17) . . ?
C51 C50 N48 121.73(17) . . ?
C51 C50 C17 119.31(18) . . ?
C17 C50 N48 118.95(18) . . ?
C25 C1 C2 118.19(16) . . ?
C24 C1 C2 123.04(16) . . ?
C24 C1 C25 118.60(17) . . ?
C3 C4 C5 122.64(18) . . ?
C52 C15 C16 117.95(18) . . ?
C52 C15 C14 121.48(18) . . ?
C16 C15 C14 120.56(18) . . ?
C4 C3 C2 122.81(16) . . ?
C4 C3 C30 118.65(17) . . ?
C30 C3 C2 118.39(16) . . ?
N38 C37 C9 118.82(17) . . ?
C36 C37 N38 122.45(17) . . ?
C36 C37 C9 118.73(18) . . ?
C47 C19 C18 118.54(18) . . ?
C20 C19 C47 118.76(18) . . ?
C20 C19 C18 122.64(17) . . ?
C12 C11 C39 118.31(17) . . ?
C12 C11 C10 123.80(17) . . ?
C39 C11 C10 117.79(17) . . ?
C1 C24 C23 122.33(18) . . ?
C37 C9 C10 117.73(17) . . ?
C8 C9 C37 118.89(17) . . ?
C8 C9 C10 123.24(17) . . ?
C35 C7 C6 121.40(18) . . ?
C35 C7 C8 117.31(19) . . ?
C8 C7 C6 121.28(18) . . ?
N48 C47 C19 119.14(17) . . ?
C46 C47 N48 122.00(18) . . ?
C46 C47 C19 118.85(19) . . ?
C12 C13 C14 120.57(18) . . ?
C41 C13 C12 117.76(18) . . ?
C41 C13 C14 121.64(18) . . ?
C56 N55 C60 115.9(2) . . ?
C36 C35 C7 121.41(18) . . ?
C4 C5 C6 120.58(17) . . ?
C28 C5 C4 117.64(18) . . ?
C28 C5 C6 121.78(17) . . ?
C52 C51 C50 120.69(18) . . ?
C19 C20 C21 122.86(19) . . ?
C28 C29 C30 120.66(18) . . ?
C3 C30 N31 119.18(16) . . ?
C29 C30 N31 121.73(17) . . ?
C29 C30 C3 119.09(18) . . ?
C11 C12 C13 122.67(18) . . ?
C45 C46 C47 120.66(19) . . ?
C51 C52 C15 121.05(19) . . ?
C11 C39 N38 118.23(17) . . ?
C40 C39 N38 122.16(17) . . ?
C40 C39 C11 119.60(17) . . ?
C13 C41 C40 121.10(18) . . ?
C23 C27 C26 121.23(18) . . ?
C15 C16 C17 122.43(18) . . ?
C11 C10 C43 108.55(17) . . ?
C9 C10 C11 107.17(15) . . ?
C9 C10 C44 112.12(17) . . ?
C9 C10 C43 108.27(16) . . ?
C44 C10 C11 112.41(17) . . ?
C44 C10 C43 108.19(19) . . ?
C7 C6 C5 114.16(16) . . ?
C19 C18 C54 111.23(17) . . ?
C19 C18 C53 108.66(17) . . ?
C54 C18 C53 108.55(19) . . ?
C17 C18 C19 107.89(16) . . ?
C17 C18 C54 112.04(17) . . ?
C17 C18 C53 108.38(17) . . ?
C41 C40 C39 120.36(18) . . ?
C9 C8 C7 122.80(18) . . ?
C24 C23 C22 120.60(18) . . ?
C27 C23 C24 118.01(18) . . ?
C27 C23 C22 121.38(18) . . ?
C29 C28 C5 121.32(18) . . ?
C35 C36 C37 120.84(18) . . ?
C57 C58 C59 116.3(2) . . ?
C57 C58 C61 121.8(2) . . ?
C59 C58 C61 122.0(2) . . ?
C20 C21 C22 120.47(19) . . ?
C45 C21 C20 117.52(19) . . ?
C45 C21 C22 121.98(19) . . ?
C21 C22 C23 112.56(17) . . ?
C27 C26 C25 120.45(18) . . ?
C21 C45 C46 121.35(19) . . ?
C63 N62 C67 115.5(2) . . ?
C64 C65 C66 116.7(2) . . ?
C64 C65 C68 122.1(2) . . ?
C66 C65 C68 121.2(2) . . ?
C13 C14 C15 111.99(16) . . ?
C50 C17 C18 118.73(17) . . ?
C16 C17 C50 118.50(18) . . ?
C16 C17 C18 122.70(17) . . ?
C56 C57 C58 119.7(2) . . ?
C63 C64 C65 119.4(2) . . ?
C60 C59 C58 120.0(2) . . ?
C67 C66 C65 119.7(2) . . ?
N55 C56 C57 124.4(2) . . ?
N55 C60 C59 123.7(2) . . ?
N62 C63 C64 124.7(2) . . ?
N62 C67 C66 124.0(3) . . ?

loop_
_geom_bond_atom_site_label_1
_geom_bond_atom_site_label_2
_geom_bond_distance
_geom_bond_site_symmetry_2
_geom_bond_publ_flag
N48 C50 1.411(3) . ?
N48 C47 1.407(3) . ?
N48 C49 1.458(3) . ?
N31 C25 1.407(2) . ?
N31 C30 1.407(3) . ?
N31 C34 1.454(2) . ?
N38 C37 1.403(3) . ?
N38 C39 1.413(2) . ?
N38 C42 1.457(3) . ?
C2 C1 1.529(3) . ?
C2 C3 1.530(2) . ?
C2 C33 1.530(3) . ?
C2 C32 1.541(3) . ?
C25 C1 1.410(3) . ?
C25 C26 1.394(3) . ?
C50 C51 1.394(3) . ?
C50 C17 1.408(3) . ?
C1 C24 1.390(3) . ?
C4 C3 1.390(3) . ?
C4 C5 1.393(3) . ?
C15 C52 1.389(3) . ?
C15 C16 1.391(3) . ?
C15 C14 1.517(3) . ?
C3 C30 1.405(3) . ?
C37 C9 1.411(3) . ?
C37 C36 1.397(3) . ?
C19 C47 1.411(3) . ?
C19 C20 1.386(3) . ?
C19 C18 1.531(3) . ?
C11 C12 1.392(3) . ?
C11 C39 1.411(3) . ?
C11 C10 1.528(3) . ?
C24 C23 1.396(3) . ?
C9 C10 1.525(3) . ?
C9 C8 1.389(3) . ?
C7 C35 1.392(3) . ?
C7 C6 1.509(3) . ?
C7 C8 1.394(3) . ?
C47 C46 1.398(3) . ?
C13 C12 1.392(3) . ?
C13 C41 1.391(3) . ?
C13 C14 1.515(3) . ?
N55 C56 1.325(3) . ?
N55 C60 1.334(3) . ?
C35 C36 1.384(3) . ?
C5 C6 1.516(3) . ?
C5 C28 1.385(3) . ?
C51 C52 1.384(3) . ?
C20 C21 1.395(3) . ?
C29 C30 1.397(3) . ?
C29 C28 1.384(3) . ?
C46 C45 1.389(3) . ?
C39 C40 1.392(3) . ?
C41 C40 1.392(3) . ?
C27 C23 1.382(3) . ?
C27 C26 1.389(3) . ?
C16 C17 1.393(3) . ?
C10 C44 1.526(3) . ?
C10 C43 1.547(3) . ?
C18 C54 1.531(3) . ?
C18 C17 1.530(3) . ?
C18 C53 1.543(3) . ?
C23 C22 1.516(3) . ?
C58 C57 1.383(3) . ?
C58 C59 1.385(3) . ?
C58 C61 1.498(3) . ?
C21 C22 1.511(3) . ?
C21 C45 1.385(3) . ?
N62 C63 1.328(4) . ?
N62 C67 1.332(4) . ?
C65 C64 1.380(3) . ?
C65 C66 1.382(3) . ?
C65 C68 1.502(3) . ?
C57 C56 1.380(3) . ?
C64 C63 1.370(4) . ?
C59 C60 1.382(4) . ?
C66 C67 1.373(4) . ?
